data_7154319
loop_
_publ_author_name
'Chen, Jian-Ping'
'Chen, Wen-Wen'
'Li, Yi'
'Xu, Ming-Hua'

_publ_section_title
;
 A highly diastereoselective Friedel-Crafts reaction of indoles with
 isatin-derived N-sulfinyl ketimines towards the efficient synthesis of
 chiral tetrasubstituted 3-indolyl-3-aminooxindoles.
;
_journal_issue 11
_journal_name_full 'Organic &amp; biomolecular chemistry'
_journal_page_first 3363
_journal_page_last 3370
_journal_paper_doi 10.1039/c5ob00063g
_journal_volume 13
_journal_year 2015
_chemical_absolute_configuration ad
_chemical_formula_sum 'C42 H39 Br N3 O3 S'
_chemical_formula_weight 793.72
_chemical_name_common 20120034
_chemical_name_systematic
;
 ?
;
_space_group_IT_number 4
_symmetry_cell_setting monoclinic
_symmetry_space_group_name_Hall 'P 2yb'
_symmetry_space_group_name_H-M 'P 1 21 1'
_atom_sites_solution_hydrogens geom
_atom_sites_solution_primary direct
_atom_sites_solution_secondary difmap
_audit_block_doi 10.5517/cc140kzp
_audit_creation_method SHELXL-97
_audit_update_record
;
2015-01-13 deposited with the CCDC.
2015-01-29 downloaded from the CCDC.
;
_cell_angle_alpha 90.00
_cell_angle_beta 103.025(18)
_cell_angle_gamma 90.00
_cell_formula_units_Z 2
_cell_length_a 11.085(3)
_cell_length_b 11.910(3)
_cell_length_c 15.798(4)
_cell_measurement_reflns_used 6169
_cell_measurement_temperature 296(2)
_cell_measurement_theta_max 54.87
_cell_measurement_theta_min 4.50
_cell_volume 2032.0(9)
_computing_cell_refinement 'Bruker SAINT'
_computing_data_collection 'Bruker APEX2'
_computing_data_reduction 'Bruker SAINT'
_computing_molecular_graphics 'Bruker SHELXTL'
_computing_publication_material 'Bruker SHELXTL'
_computing_structure_refinement 'SHELXL-97 (Sheldrick, 2008)'
_computing_structure_solution 'SHELXS-97 (Sheldrick, 2008)'
_diffrn_ambient_temperature 296(2)
_diffrn_measured_fraction_theta_full 0.951
_diffrn_measured_fraction_theta_max 0.951
_diffrn_measurement_device_type 'Bruker APEX-II CCD'
_diffrn_measurement_method '\f and \w scans'
_diffrn_radiation_monochromator graphite
_diffrn_radiation_source 'fine-focus sealed tube'
_diffrn_radiation_type MoK\a
_diffrn_radiation_wavelength 0.71073
_diffrn_reflns_av_R_equivalents 0.0794
_diffrn_reflns_av_sigmaI/netI 0.2044
_diffrn_reflns_limit_h_max 14
_diffrn_reflns_limit_h_min -14
_diffrn_reflns_limit_k_max 13
_diffrn_reflns_limit_k_min -15
_diffrn_reflns_limit_l_max 20
_diffrn_reflns_limit_l_min -18
_diffrn_reflns_number 13617
_diffrn_reflns_theta_full 27.77
_diffrn_reflns_theta_max 27.77
_diffrn_reflns_theta_min 1.32
_exptl_absorpt_coefficient_mu 1.112
_exptl_absorpt_correction_T_max 0.7456
_exptl_absorpt_correction_T_min 0.6526
_exptl_absorpt_correction_type multi-scan
_exptl_absorpt_process_details sadabs
_exptl_crystal_colour colorless
_exptl_crystal_density_diffrn 1.297
_exptl_crystal_density_method 'not measured'
_exptl_crystal_description prism
_exptl_crystal_F_000 822
_exptl_crystal_size_max 0.4
_exptl_crystal_size_mid 0.25
_exptl_crystal_size_min 0.20
_refine_diff_density_max 1.867
_refine_diff_density_min -0.797
_refine_diff_density_rms 0.163
_refine_ls_abs_structure_details 'Flack H D (1983), Acta Cryst. A39, 876-881'
_refine_ls_abs_structure_Flack 0.00(2)
_refine_ls_extinction_coef 0.0043(5)
_refine_ls_extinction_expression Fc^*^=kFc[1+0.001xFc^2^\l^3^/sin(2\q)]^-1/4^
_refine_ls_extinction_method none
_refine_ls_goodness_of_fit_ref 0.956
_refine_ls_hydrogen_treatment mixed
_refine_ls_matrix_type full
_refine_ls_number_parameters 484
_refine_ls_number_reflns 7412
_refine_ls_number_restraints 1
_refine_ls_restrained_S_all 0.956
_refine_ls_R_factor_all 0.1925
_refine_ls_R_factor_gt 0.0992
_refine_ls_shift/su_max 0.010
_refine_ls_shift/su_mean 0.000
_refine_ls_structure_factor_coef Fsqd
_refine_ls_weighting_details 'calc w=1/[\s^2^(Fo^2^)+(0.1978P)^2^+0.0000P] where P=(Fo^2^+2Fc^2^)/3'
_refine_ls_weighting_scheme calc
_refine_ls_wR_factor_gt 0.2484
_refine_ls_wR_factor_ref 0.3330
_reflns_number_gt 3567
_reflns_number_total 7412
_reflns_threshold_expression >2sigma(I)
_cod_data_source_file c5ob00063g2.cif
_cod_data_source_block H:\Report\2014\2014529\mo_2014529.CIF
_cod_depositor_comments 'Adding full bibliography for 7154319.cif.'
_cod_original_cell_volume 2032.0(10)
_cod_original_sg_symbol_H-M P21
_cod_database_code 7154319

loop_
_symmetry_equiv_pos_as_xyz
'x, y, z'
'-x, y+1/2, -z'

loop_
_atom_site_label
_atom_site_type_symbol
_atom_site_fract_x
_atom_site_fract_y
_atom_site_fract_z
_atom_site_U_iso_or_equiv
_atom_site_adp_type
_atom_site_occupancy
_atom_site_symmetry_multiplicity
_atom_site_calc_flag
_atom_site_refinement_flags
Br1 Br 0.82944(14) 0.41383(12) 0.61599(9) 0.0868(5) Uani 1 1 d .
S1 S 0.0272(2) 0.0875(2) 0.64673(14) 0.0483(6) Uani 1 1 d .
O2 O 0.9017(7) 0.1704(7) 0.9385(6) 0.066(2) Uani 1 1 d .
O1S O 0.0310(6) 0.1897(5) 0.2699(3) 0.0415(14) Uani 1 1 d .
O2S O 0.1331(6) 0.2901(7) 0.1333(7) 0.077(3) Uani 1 1 d .
N1 N 0.3504(7) 0.0497(5) 0.7834(4) 0.0338(15) Uani 1 1 d .
C15 C 0.9701(11) 0.1809(11) 0.8745(10) 0.075(4) Uani 1 1 d .
H15A H 0.9205 0.2175 0.8244 0.113 Uiso 1 1 calc R
H15B H 0.9935 0.1077 0.8584 0.113 Uiso 1 1 calc R
H15C H 1.0431 0.2246 0.8967 0.113 Uiso 1 1 calc R
O3 O 0.3705(7) -0.0451(6) 0.6585(4) 0.0543(17) Uani 1 1 d .
C38 C 0.6721(11) 0.3480(9) 0.6095(7) 0.061(3) Uani 1 1 d .
C37 C 0.5970(11) 0.3245(10) 0.5300(7) 0.062(3) Uani 1 1 d .
H37 H 0.6186 0.3449 0.4786 0.074 Uiso 1 1 calc R
C36 C 0.4878(11) 0.2691(8) 0.5302(6) 0.055(3) Uani 1 1 d .
C41 C 0.4539(9) 0.2406(8) 0.6091(5) 0.042(2) Uani 1 1 d .
C34 C 0.3353(10) 0.1838(8) 0.5851(6) 0.050(2) Uani 1 1 d .
C23 C 0.2628(9) 0.1345(7) 0.6449(5) 0.042(2) Uani 1 1 d .
C22 C 0.3365(9) 0.0339(7) 0.6952(5) 0.0378(19) Uani 1 1 d .
C1 C 0.4223(8) -0.0238(7) 0.8557(5) 0.0359(18) Uani 1 1 d .
C9 C 0.5508(9) 0.0261(7) 0.8819(5) 0.0386(19) Uani 1 1 d .
C10 C 0.5993(8) 0.0773(7) 0.9598(5) 0.0403(19) Uani 1 1 d .
H10 H 0.5530 0.0800 1.0021 0.048 Uiso 1 1 calc R
C11 C 0.7175(9) 0.1258(8) 0.9770(8) 0.058(3) Uani 1 1 d .
H11 H 0.7487 0.1598 1.0304 0.069 Uiso 1 1 calc R
C12 C 0.7871(10) 0.1236(8) 0.9164(7) 0.050(2) Uani 1 1 d .
N3 N 0.3898(9) 0.2385(9) 0.4623(5) 0.061(2) Uani 1 1 d .
C35 C 0.3036(11) 0.1842(12) 0.4940(6) 0.064(3) Uani 1 1 d .
H35 H 0.2328 0.1513 0.4602 0.077 Uiso 1 1 calc R
C40 C 0.5318(10) 0.2651(10) 0.6876(6) 0.056(3) Uani 1 1 d .
H40 H 0.5085 0.2482 0.7391 0.067 Uiso 1 1 calc R
C39 C 0.6470(12) 0.3158(10) 0.6897(6) 0.062(3) Uani 1 1 d .
H39 H 0.7043 0.3276 0.7418 0.075 Uiso 1 1 calc R
C24 C 0.2568(8) 0.2086(7) 0.7208(5) 0.0342(18) Uani 1 1 d .
C25 C 0.2094(9) 0.3181(8) 0.7191(6) 0.047(2) Uani 1 1 d .
H25 H 0.1717 0.3514 0.6666 0.057 Uiso 1 1 calc R
C26 C 0.2191(9) 0.3744(8) 0.7942(7) 0.050(2) Uani 1 1 d .
H26 H 0.1859 0.4461 0.7941 0.061 Uiso 1 1 calc R
C27 C 0.2807(9) 0.3235(8) 0.8743(6) 0.048(2) Uani 1 1 d .
H27 H 0.2901 0.3641 0.9256 0.058 Uiso 1 1 calc R
C28 C 0.3251(9) 0.2188(7) 0.8769(5) 0.040(2) Uani 1 1 d .
H28 H 0.3633 0.1856 0.9294 0.048 Uiso 1 1 calc R
C29 C 0.3122(8) 0.1594(7) 0.7969(5) 0.0365(19) Uani 1 1 d .
C16 C 0.4260(9) -0.1471(6) 0.8242(5) 0.043(2) Uani 1 1 d .
C17 C 0.5326(10) -0.2106(8) 0.8500(6) 0.048(2) Uani 1 1 d .
H17 H 0.6061 -0.1767 0.8787 0.058 Uiso 1 1 calc R
C18 C 0.5293(13) -0.3236(10) 0.8333(9) 0.071(3) Uani 1 1 d .
H18 H 0.6007 -0.3659 0.8528 0.086 Uiso 1 1 calc R
C19 C 0.4257(11) -0.3755(8) 0.7893(8) 0.060(3) Uani 1 1 d .
H19 H 0.4266 -0.4518 0.7771 0.072 Uiso 1 1 calc R
C20 C 0.3190(13) -0.3140(10) 0.7629(8) 0.067(3) Uani 1 1 d .
H20 H 0.2469 -0.3491 0.7330 0.081 Uiso 1 1 calc R
C21 C 0.3180(9) -0.2011(8) 0.7804(6) 0.046(2) Uani 1 1 d .
H21 H 0.2450 -0.1603 0.7629 0.056 Uiso 1 1 calc R
C2 C 0.3512(8) -0.0342(7) 0.9275(5) 0.0354(18) Uani 1 1 d .
C7 C 0.4048(10) -0.0793(8) 1.0098(5) 0.051(2) Uani 1 1 d .
H7 H 0.4879 -0.0995 1.0201 0.061 Uiso 1 1 calc R
C6 C 0.3480(10) -0.0954(9) 1.0735(5) 0.053(3) Uani 1 1 d .
H6 H 0.3898 -0.1276 1.1255 0.063 Uiso 1 1 calc R
C5 C 0.2241(10) -0.0635(8) 1.0619(5) 0.047(2) Uani 1 1 d .
C4 C 0.1618(10) -0.0264(9) 0.9800(7) 0.053(2) Uani 1 1 d .
H4 H 0.0773 -0.0120 0.9692 0.064 Uiso 1 1 calc R
C3 C 0.2265(10) -0.0106(8) 0.9136(6) 0.050(2) Uani 1 1 d .
H3 H 0.1844 0.0161 0.8596 0.060 Uiso 1 1 calc R
O1 O 0.1699(8) -0.0743(8) 1.1299(4) 0.0661(19) Uani 1 1 d .
C13 C 0.7377(11) 0.0758(10) 0.8374(8) 0.062(3) Uani 1 1 d .
H13 H 0.7837 0.0757 0.7949 0.074 Uiso 1 1 calc R
C14 C 0.6217(10) 0.0282(8) 0.8191(6) 0.050(2) Uani 1 1 d .
H14 H 0.5903 -0.0029 0.7646 0.060 Uiso 1 1 calc R
N2 N 0.1422(7) 0.0915(7) 0.5935(4) 0.0421(16) Uani 1 1 d .
C30 C -0.0955(12) 0.0341(11) 0.5570(7) 0.066(3) Uani 1 1 d .
C33 C -0.2098(11) 0.0301(13) 0.5943(9) 0.076(4) Uani 1 1 d .
H33A H -0.2745 -0.0096 0.5551 0.114 Uiso 1 1 calc R
H33B H -0.2368 0.1053 0.6020 0.114 Uiso 1 1 calc R
H33C H -0.1906 -0.0077 0.6493 0.114 Uiso 1 1 calc R
C32 C -0.0614(12) -0.0864(13) 0.5326(8) 0.077(3) Uani 1 1 d .
H32A H -0.1314 -0.1196 0.4937 0.115 Uiso 1 1 calc R
H32B H -0.0388 -0.1312 0.5843 0.115 Uiso 1 1 calc R
H32C H 0.0071 -0.0826 0.5047 0.115 Uiso 1 1 calc R
O4 O 0.0451(8) -0.0027(7) 0.7131(4) 0.069(2) Uani 1 1 d .
C8 C 0.0357(17) -0.0394(15) 1.1155(9) 0.101(5) Uani 1 1 d .
H8A H -0.0147 -0.0897 1.0749 0.151 Uiso 1 1 calc R
H8B H 0.0263 0.0357 1.0927 0.151 Uiso 1 1 calc R
H8C H 0.0104 -0.0418 1.1697 0.151 Uiso 1 1 calc R
C31 C -0.1079(15) 0.117(2) 0.4800(10) 0.124(8) Uani 1 1 d .
H31A H -0.1358 0.1885 0.4962 0.186 Uiso 1 1 calc R
H31B H -0.1667 0.0882 0.4307 0.186 Uiso 1 1 calc R
H31C H -0.0289 0.1258 0.4655 0.186 Uiso 1 1 calc R
C42 C 0.3942(15) 0.2449(19) 0.3699(7) 0.104(6) Uani 1 1 d .
H42A H 0.3267 0.2026 0.3358 0.156 Uiso 1 1 calc R
H42B H 0.4712 0.2145 0.3622 0.156 Uiso 1 1 calc R
H42C H 0.3874 0.3219 0.3514 0.156 Uiso 1 1 calc R

loop_
_atom_site_aniso_label
_atom_site_aniso_U_11
_atom_site_aniso_U_22
_atom_site_aniso_U_33
_atom_site_aniso_U_23
_atom_site_aniso_U_13
_atom_site_aniso_U_12
Br1 0.0767(9) 0.1029(10) 0.0871(9) 0.0131(8) 0.0315(7) -0.0299(8)
S1 0.0465(13) 0.0560(12) 0.0433(11) -0.0006(10) 0.0124(10) -0.0082(11)
O2 0.035(4) 0.072(5) 0.093(6) -0.008(4) 0.014(4) -0.013(3)
O1S 0.045(4) 0.046(3) 0.034(3) -0.001(2) 0.009(3) 0.016(3)
O2S 0.015(3) 0.078(5) 0.144(8) 0.015(5) 0.031(4) -0.014(3)
N1 0.036(4) 0.040(3) 0.029(3) 0.003(2) 0.015(3) 0.000(3)
C15 0.043(7) 0.063(7) 0.127(11) 0.003(7) 0.034(7) 0.002(5)
O3 0.075(5) 0.052(4) 0.043(3) -0.001(3) 0.026(3) 0.014(3)
C38 0.063(7) 0.058(6) 0.066(6) 0.010(5) 0.023(6) -0.014(5)
C37 0.074(8) 0.068(6) 0.045(5) 0.018(5) 0.018(5) -0.011(6)
C36 0.067(7) 0.053(5) 0.042(5) 0.011(4) 0.005(5) 0.010(5)
C41 0.042(5) 0.050(5) 0.040(4) 0.004(3) 0.020(4) 0.000(4)
C34 0.069(7) 0.047(5) 0.033(4) 0.006(4) 0.010(4) -0.005(5)
C23 0.049(5) 0.042(4) 0.036(4) 0.001(3) 0.009(4) 0.008(4)
C22 0.046(5) 0.043(4) 0.028(3) 0.004(3) 0.015(3) -0.002(4)
C1 0.034(4) 0.039(4) 0.036(4) 0.002(3) 0.010(4) 0.003(3)
C9 0.044(5) 0.039(4) 0.036(4) 0.006(3) 0.014(4) 0.003(4)
C10 0.043(5) 0.043(4) 0.036(4) -0.002(3) 0.012(4) -0.002(4)
C11 0.036(5) 0.053(5) 0.079(7) -0.016(5) 0.001(5) 0.004(4)
C12 0.041(6) 0.050(5) 0.062(6) 0.005(4) 0.019(5) -0.001(4)
N3 0.064(6) 0.095(7) 0.031(4) 0.014(4) 0.025(4) -0.006(5)
C35 0.061(7) 0.092(8) 0.038(5) 0.010(5) 0.010(5) -0.017(6)
C40 0.059(7) 0.076(6) 0.035(4) 0.004(4) 0.016(4) -0.016(5)
C39 0.074(7) 0.070(6) 0.045(5) 0.001(4) 0.018(5) -0.029(6)
C24 0.033(4) 0.039(4) 0.036(4) 0.002(3) 0.020(4) -0.003(3)
C25 0.049(6) 0.042(4) 0.051(5) 0.006(4) 0.012(4) -0.001(4)
C26 0.044(6) 0.039(4) 0.076(6) 0.002(4) 0.031(5) 0.011(4)
C27 0.047(6) 0.051(5) 0.052(5) -0.008(4) 0.021(4) -0.003(4)
C28 0.038(5) 0.052(5) 0.033(4) -0.002(3) 0.013(4) -0.008(4)
C29 0.027(4) 0.040(4) 0.044(4) 0.000(3) 0.010(4) -0.007(3)
C16 0.057(6) 0.028(4) 0.039(4) 0.010(3) 0.002(4) 0.001(4)
C17 0.043(5) 0.046(5) 0.062(6) -0.002(4) 0.027(5) 0.000(4)
C18 0.074(8) 0.046(6) 0.104(9) 0.014(6) 0.041(7) 0.007(6)
C19 0.072(8) 0.039(5) 0.080(7) 0.000(4) 0.038(6) 0.003(5)
C20 0.086(9) 0.052(6) 0.067(6) -0.014(5) 0.023(6) -0.027(6)
C21 0.043(5) 0.046(5) 0.057(5) -0.001(4) 0.025(4) -0.011(4)
C2 0.039(5) 0.035(4) 0.032(4) -0.002(3) 0.010(3) -0.002(3)
C7 0.059(6) 0.046(4) 0.042(4) 0.008(4) -0.001(4) 0.001(5)
C6 0.071(7) 0.058(5) 0.029(4) 0.008(4) 0.010(4) -0.007(5)
C5 0.056(6) 0.054(5) 0.036(4) 0.007(4) 0.023(4) -0.005(5)
C4 0.041(5) 0.063(6) 0.063(6) 0.007(5) 0.030(5) -0.009(5)
C3 0.055(6) 0.056(5) 0.034(4) 0.002(4) 0.002(4) 0.007(4)
O1 0.068(5) 0.084(5) 0.054(4) 0.003(4) 0.031(4) -0.005(5)
C13 0.050(6) 0.063(6) 0.077(7) 0.000(5) 0.024(5) -0.004(5)
C14 0.052(6) 0.049(5) 0.051(5) 0.000(4) 0.017(5) -0.008(4)
N2 0.035(4) 0.061(4) 0.036(3) -0.001(3) 0.021(3) -0.003(4)
C30 0.062(7) 0.083(7) 0.052(5) -0.006(5) 0.008(5) -0.012(6)
C33 0.043(6) 0.099(9) 0.089(8) -0.008(7) 0.021(6) -0.006(6)
C32 0.072(8) 0.093(9) 0.070(7) -0.025(7) 0.025(6) -0.012(7)
O4 0.076(5) 0.081(5) 0.046(4) 0.019(3) 0.004(4) -0.017(4)
C8 0.139(16) 0.106(11) 0.070(8) 0.016(7) 0.050(9) 0.013(10)
C31 0.084(11) 0.19(2) 0.083(9) 0.076(12) -0.003(8) -0.010(12)
C42 0.079(9) 0.187(18) 0.046(6) 0.025(8) 0.014(6) -0.049(11)

loop_
_atom_type_symbol
_atom_type_description
_atom_type_scat_dispersion_real
_atom_type_scat_dispersion_imag
_atom_type_scat_source
C C 0.0033 0.0016 'International Tables Vol C Tables 4.2.6.8 and 6.1.1.4'
H H 0.0000 0.0000 'International Tables Vol C Tables 4.2.6.8 and 6.1.1.4'
N N 0.0061 0.0033 'International Tables Vol C Tables 4.2.6.8 and 6.1.1.4'
O O 0.0106 0.0060 'International Tables Vol C Tables 4.2.6.8 and 6.1.1.4'
S S 0.1246 0.1234 'International Tables Vol C Tables 4.2.6.8 and 6.1.1.4'
Br Br -0.2901 2.4595 'International Tables Vol C Tables 4.2.6.8 and 6.1.1.4'

loop_
_geom_angle_atom_site_label_1
_geom_angle_atom_site_label_2
_geom_angle_atom_site_label_3
_geom_angle
O4 S1 N2 112.3(5)
O4 S1 C30 104.5(5)
N2 S1 C30 97.9(5)
C12 O2 C15 118.5(9)
C22 N1 C29 108.2(6)
C22 N1 C1 127.1(7)
C29 N1 C1 123.2(6)
O2 C15 H15A 109.5
O2 C15 H15B 109.5
H15A C15 H15B 109.5
O2 C15 H15C 109.5
H15A C15 H15C 109.5
H15B C15 H15C 109.5
C37 C38 C39 124.4(10)
C37 C38 Br1 119.7(9)
C39 C38 Br1 115.5(8)
C36 C37 C38 116.7(10)
C36 C37 H37 121.7
C38 C37 H37 121.7
C37 C36 N3 131.0(9)
C37 C36 C41 121.4(9)
N3 C36 C41 107.4(10)
C40 C41 C36 120.3(9)
C40 C41 C34 133.1(8)
C36 C41 C34 106.6(8)
C35 C34 C41 105.6(9)
C35 C34 C23 127.2(9)
C41 C34 C23 127.2(7)
C34 C23 N2 109.6(7)
C34 C23 C24 113.7(7)
N2 C23 C24 116.2(8)
C34 C23 C22 109.2(8)
N2 C23 C22 108.4(7)
C24 C23 C22 99.0(6)
O3 C22 N1 127.9(8)
O3 C22 C23 122.4(7)
N1 C22 C23 109.6(7)
N1 C1 C2 109.6(7)
N1 C1 C9 106.5(6)
C2 C1 C9 116.1(7)
N1 C1 C16 110.6(6)
C2 C1 C16 102.5(7)
C9 C1 C16 111.6(8)
C10 C9 C14 117.3(9)
C10 C9 C1 125.2(8)
C14 C9 C1 117.2(7)
C9 C10 C11 121.2(9)
C9 C10 H10 119.4
C11 C10 H10 119.4
C12 C11 C10 120.7(9)
C12 C11 H11 119.6
C10 C11 H11 119.6
O2 C12 C11 117.2(10)
O2 C12 C13 124.3(11)
C11 C12 C13 118.5(10)
C35 N3 C36 109.7(8)
C35 N3 C42 125.5(10)
C36 N3 C42 123.7(10)
N3 C35 C34 110.5(9)
N3 C35 H35 124.8
C34 C35 H35 124.8
C41 C40 C39 119.7(9)
C41 C40 H40 120.1
C39 C40 H40 120.1
C40 C39 C38 117.2(9)
C40 C39 H39 121.4
C38 C39 H39 121.4
C29 C24 C25 120.8(8)
C29 C24 C23 111.2(7)
C25 C24 C23 127.9(7)
C26 C25 C24 119.4(8)
C26 C25 H25 120.3
C24 C25 H25 120.3
C25 C26 C27 119.7(8)
C25 C26 H26 120.1
C27 C26 H26 120.1
C28 C27 C26 121.5(8)
C28 C27 H27 119.3
C26 C27 H27 119.3
C27 C28 C29 118.1(8)
C27 C28 H28 120.9
C29 C28 H28 120.9
C24 C29 N1 111.0(7)
C24 C29 C28 120.5(8)
N1 C29 C28 128.5(7)
C17 C16 C21 118.3(8)
C17 C16 C1 120.3(8)
C21 C16 C1 120.8(9)
C16 C17 C18 119.7(11)
C16 C17 H17 120.2
C18 C17 H17 120.2
C19 C18 C17 122.1(12)
C19 C18 H18 119.0
C17 C18 H18 119.0
C18 C19 C20 119.1(10)
C18 C19 H19 120.4
C20 C19 H19 120.4
C19 C20 C21 120.4(11)
C19 C20 H20 119.8
C21 C20 H20 119.8
C20 C21 C16 120.4(11)
C20 C21 H21 119.8
C16 C21 H21 119.8
C3 C2 C7 115.1(9)
C3 C2 C1 122.1(7)
C7 C2 C1 122.5(8)
C6 C7 C2 125.9(10)
C6 C7 H7 117.0
C2 C7 H7 117.0
C7 C6 C5 119.1(8)
C7 C6 H6 120.5
C5 C6 H6 120.5
O1 C5 C4 123.6(10)
O1 C5 C6 118.1(8)
C4 C5 C6 118.3(9)
C5 C4 C3 120.3(9)
C5 C4 H4 119.8
C3 C4 H4 119.8
C2 C3 C4 120.9(8)
C2 C3 H3 119.6
C4 C3 H3 119.6
C5 O1 C8 117.0(9)
C12 C13 C14 121.8(11)
C12 C13 H13 119.1
C14 C13 H13 119.1
C9 C14 C13 120.4(9)
C9 C14 H14 119.8
C13 C14 H14 119.8
C23 N2 S1 115.3(6)
C33 C30 C31 113.0(12)
C33 C30 C32 109.9(11)
C31 C30 C32 112.2(13)
C33 C30 S1 104.5(8)
C31 C30 S1 107.6(10)
C32 C30 S1 109.3(9)
C30 C33 H33A 109.5
C30 C33 H33B 109.5
H33A C33 H33B 109.5
C30 C33 H33C 109.5
H33A C33 H33C 109.5
H33B C33 H33C 109.5
C30 C32 H32A 109.5
C30 C32 H32B 109.5
H32A C32 H32B 109.5
C30 C32 H32C 109.5
H32A C32 H32C 109.5
H32B C32 H32C 109.5
O1 C8 H8A 109.5
O1 C8 H8B 109.5
H8A C8 H8B 109.5
O1 C8 H8C 109.5
H8A C8 H8C 109.5
H8B C8 H8C 109.5
C30 C31 H31A 109.5
C30 C31 H31B 109.5
H31A C31 H31B 109.5
C30 C31 H31C 109.5
H31A C31 H31C 109.5
H31B C31 H31C 109.5
N3 C42 H42A 109.5
N3 C42 H42B 109.5
H42A C42 H42B 109.5
N3 C42 H42C 109.5
H42A C42 H42C 109.5
H42B C42 H42C 109.5

loop_
_geom_bond_atom_site_label_1
_geom_bond_atom_site_label_2
_geom_bond_distance
Br1 C38 1.894(12)
S1 O4 1.483(8)
S1 N2 1.678(8)
S1 C30 1.843(11)
O2 C12 1.359(13)
O2 C15 1.400(15)
N1 C22 1.379(10)
N1 C29 1.405(11)
N1 C1 1.515(10)
C15 H15A 0.9600
C15 H15B 0.9600
C15 H15C 0.9600
O3 C22 1.209(11)
C38 C37 1.370(16)
C38 C39 1.410(15)
C37 C36 1.379(16)
C37 H37 0.9300
C36 N3 1.392(14)
C36 C41 1.422(14)
C41 C40 1.374(13)
C41 C34 1.451(14)
C34 C35 1.403(13)
C34 C23 1.492(14)
C23 N2 1.490(12)
C23 C24 1.502(12)
C23 C22 1.564(11)
C1 C2 1.525(13)
C1 C9 1.512(13)
C1 C16 1.555(11)
C9 C10 1.371(12)
C9 C14 1.399(14)
C10 C11 1.401(14)
C10 H10 0.9300
C11 C12 1.357(16)
C11 H11 0.9300
C12 C13 1.369(16)
N3 C35 1.340(15)
N3 C42 1.474(13)
C35 H35 0.9300
C40 C39 1.406(15)
C40 H40 0.9300
C39 H39 0.9300
C24 C29 1.354(11)
C24 C25 1.403(13)
C25 C26 1.346(14)
C25 H25 0.9300
C26 C27 1.429(14)
C26 H26 0.9300
C27 C28 1.338(14)
C27 H27 0.9300
C28 C29 1.427(12)
C28 H28 0.9300
C16 C17 1.384(14)
C16 C21 1.397(13)
C17 C18 1.371(16)
C17 H17 0.9300
C18 C19 1.351(19)
C18 H18 0.9300
C19 C20 1.373(18)
C19 H19 0.9300
C20 C21 1.374(15)
C20 H20 0.9300
C21 H21 0.9300
C2 C3 1.379(14)
C2 C7 1.409(11)
C7 C6 1.315(14)
C7 H7 0.9300
C6 C5 1.398(15)
C6 H6 0.9300
C5 O1 1.349(12)
C5 C4 1.393(13)
C4 C3 1.411(15)
C4 H4 0.9300
C3 H3 0.9300
O1 C8 1.511(19)
C13 C14 1.375(15)
C13 H13 0.9300
C14 H14 0.9300
C30 C33 1.513(18)
C30 C31 1.549(19)
C30 C32 1.55(2)
C33 H33A 0.9600
C33 H33B 0.9600
C33 H33C 0.9600
C32 H32A 0.9600
C32 H32B 0.9600
C32 H32C 0.9600
C8 H8A 0.9600
C8 H8B 0.9600
C8 H8C 0.9600
C31 H31A 0.9600
C31 H31B 0.9600
C31 H31C 0.9600
C42 H42A 0.9600
C42 H42B 0.9600
C42 H42C 0.9600

loop_
_geom_torsion_atom_site_label_1
_geom_torsion_atom_site_label_2
_geom_torsion_atom_site_label_3
_geom_torsion_atom_site_label_4
_geom_torsion
C39 C38 C37 C36 2.5(19)
Br1 C38 C37 C36 175.3(8)
C38 C37 C36 N3 176.2(11)
C38 C37 C36 C41 1.6(17)
C37 C36 C41 C40 -2.0(16)
N3 C36 C41 C40 -177.7(10)
C37 C36 C41 C34 -180.0(10)
N3 C36 C41 C34 4.3(11)
C40 C41 C34 C35 -179.1(12)
C36 C41 C34 C35 -1.5(12)
C40 C41 C34 C23 0.4(18)
C36 C41 C34 C23 178.0(9)
C35 C34 C23 N2 -4.6(14)
C41 C34 C23 N2 176.0(9)
C35 C34 C23 C24 -136.5(11)
C41 C34 C23 C24 44.1(13)
C35 C34 C23 C22 114.0(12)
C41 C34 C23 C22 -65.4(12)
C29 N1 C22 O3 172.1(10)
C1 N1 C22 O3 6.1(15)
C29 N1 C22 C23 -10.0(10)
C1 N1 C22 C23 -176.0(8)
C34 C23 C22 O3 -56.1(12)
N2 C23 C22 O3 63.3(12)
C24 C23 C22 O3 -175.1(9)
C34 C23 C22 N1 125.9(8)
N2 C23 C22 N1 -114.7(8)
C24 C23 C22 N1 6.9(9)
C22 N1 C1 C2 -140.4(8)
C29 N1 C1 C2 55.6(10)
C22 N1 C1 C9 93.3(9)
C29 N1 C1 C9 -70.7(10)
C22 N1 C1 C16 -28.1(12)
C29 N1 C1 C16 167.9(8)
N1 C1 C9 C10 111.7(9)
C2 C1 C9 C10 -10.6(11)
C16 C1 C9 C10 -127.5(9)
N1 C1 C9 C14 -62.8(9)
C2 C1 C9 C14 174.9(7)
C16 C1 C9 C14 58.0(10)
C14 C9 C10 C11 -2.5(13)
C1 C9 C10 C11 -177.0(8)
C9 C10 C11 C12 0.3(14)
C15 O2 C12 C11 -172.9(10)
C15 O2 C12 C13 6.5(16)
C10 C11 C12 O2 -178.7(9)
C10 C11 C12 C13 1.9(15)
C37 C36 N3 C35 179.2(13)
C41 C36 N3 C35 -5.7(13)
C37 C36 N3 C42 11(2)
C41 C36 N3 C42 -174.1(14)
C36 N3 C35 C34 4.8(14)
C42 N3 C35 C34 173.0(14)
C41 C34 C35 N3 -2.0(14)
C23 C34 C35 N3 178.5(10)
C36 C41 C40 C39 -1.7(16)
C34 C41 C40 C39 175.7(11)
C41 C40 C39 C38 5.3(18)
C37 C38 C39 C40 -6.0(19)
Br1 C38 C39 C40 -179.1(9)
C34 C23 C24 C29 -116.9(8)
N2 C23 C24 C29 114.5(8)
C22 C23 C24 C29 -1.2(10)
C34 C23 C24 C25 59.0(12)
N2 C23 C24 C25 -69.6(12)
C22 C23 C24 C25 174.7(9)
C29 C24 C25 C26 -0.2(14)
C23 C24 C25 C26 -175.8(10)
C24 C25 C26 C27 1.9(15)
C25 C26 C27 C28 -2.7(16)
C26 C27 C28 C29 1.6(14)
C25 C24 C29 N1 178.9(8)
C23 C24 C29 N1 -4.8(10)
C25 C24 C29 C28 -0.9(13)
C23 C24 C29 C28 175.3(8)
C22 N1 C29 C24 9.4(10)
C1 N1 C29 C24 176.1(7)
C22 N1 C29 C28 -170.7(9)
C1 N1 C29 C28 -4.1(14)
C27 C28 C29 C24 0.2(13)
C27 C28 C29 N1 -179.6(9)
N1 C1 C16 C17 141.2(9)
C2 C1 C16 C17 -102.1(10)
C9 C1 C16 C17 22.9(11)
N1 C1 C16 C21 -48.4(11)
C2 C1 C16 C21 68.4(9)
C9 C1 C16 C21 -166.6(8)
C21 C16 C17 C18 -0.8(15)
C1 C16 C17 C18 169.9(10)
C16 C17 C18 C19 2.3(19)
C17 C18 C19 C20 -2(2)
C18 C19 C20 C21 0.5(19)
C19 C20 C21 C16 0.9(17)
C17 C16 C21 C20 -0.7(15)
C1 C16 C21 C20 -171.4(9)
N1 C1 C2 C3 18.8(11)
C9 C1 C2 C3 139.4(9)
C16 C1 C2 C3 -98.7(9)
N1 C1 C2 C7 -167.8(7)
C9 C1 C2 C7 -47.1(10)
C16 C1 C2 C7 74.7(9)
C3 C2 C7 C6 -3.0(14)
C1 C2 C7 C6 -176.9(10)
C2 C7 C6 C5 -1.7(16)
C7 C6 C5 O1 -176.0(10)
C7 C6 C5 C4 6.5(15)
O1 C5 C4 C3 176.1(10)
C6 C5 C4 C3 -6.5(15)
C7 C2 C3 C4 2.9(13)
C1 C2 C3 C4 176.8(8)
C5 C4 C3 C2 1.7(15)
C4 C5 O1 C8 -2.6(16)
C6 C5 O1 C8 -179.9(11)
O2 C12 C13 C14 179.0(10)
C11 C12 C13 C14 -1.7(16)
C10 C9 C14 C13 2.7(14)
C1 C9 C14 C13 177.7(9)
C12 C13 C14 C9 -0.7(16)
C34 C23 N2 S1 -153.6(7)
C24 C23 N2 S1 -23.1(9)
C22 C23 N2 S1 87.2(8)
O4 S1 N2 C23 -72.1(7)
C30 S1 N2 C23 178.6(7)
O4 S1 C30 C33 66.8(10)
N2 S1 C30 C33 -177.7(9)
O4 S1 C30 C31 -172.8(11)
N2 S1 C30 C31 -57.3(12)
O4 S1 C30 C32 -50.8(10)
N2 S1 C30 C32 64.7(9)
